data_4337402
loop_
_publ_author_name
'Bubrin, Denis'
'Niemeyer, Mark'

_publ_section_title
;
 Formation of Novel T-Shaped NNN Ligands via Rare-Earth Metal-Mediated
 Si-H Activation.
;
_journal_issue 3
_journal_name_full 'Inorganic chemistry'
_journal_page_first 1269
_journal_page_last 1271
_journal_paper_doi 10.1021/ic402941z
_journal_volume 53
_journal_year 2014
_chemical_formula_sum 'C20 H58 N3 O2 Pr Si6'
_chemical_formula_weight 682.14
_chemical_name_systematic
; 
Tris(tetramethyldisilazanido)bis(tetrahydrofuran)praseodymium 
;
_space_group_IT_number 14
_symmetry_cell_setting monoclinic
_symmetry_space_group_name_Hall '-P 2ybc'
_symmetry_space_group_name_H-M 'P 1 21/c 1'
_atom_sites_solution_hydrogens geom
_atom_sites_solution_primary direct
_atom_sites_solution_secondary difmap
_audit_creation_method SHELXL-97
_cell_angle_alpha 90.00
_cell_angle_beta 91.188(12)
_cell_angle_gamma 90.00
_cell_formula_units_Z 4
_cell_length_a 13.242(2)
_cell_length_b 16.456(3)
_cell_length_c 16.928(2)
_cell_measurement_temperature 173(2)
_cell_volume 3688.0(10)
_computing_structure_refinement 'SHELXL-97 (Sheldrick, 1997)'
_computing_structure_solution 'SHELXS-97 (Sheldrick, 1990)'
_diffrn_ambient_temperature 173(2)
_diffrn_measured_fraction_theta_full 0.997
_diffrn_measured_fraction_theta_max 0.997
_diffrn_measurement_device_type 'Siemens P4'
_diffrn_radiation_monochromator graphite
_diffrn_radiation_source 'fine-focus sealed tube'
_diffrn_radiation_type MoK\a
_diffrn_radiation_wavelength 0.71073
_diffrn_reflns_av_R_equivalents 0.0385
_diffrn_reflns_av_sigmaI/netI 0.0341
_diffrn_reflns_limit_h_max 16
_diffrn_reflns_limit_h_min 0
_diffrn_reflns_limit_k_max 20
_diffrn_reflns_limit_k_min 0
_diffrn_reflns_limit_l_max 20
_diffrn_reflns_limit_l_min -20
_diffrn_reflns_number 7560
_diffrn_reflns_theta_full 26.00
_diffrn_reflns_theta_max 26.00
_diffrn_reflns_theta_min 1.54
_exptl_absorpt_coefficient_mu 1.535
_exptl_absorpt_correction_T_max 0.725
_exptl_absorpt_correction_T_min 0.655
_exptl_absorpt_correction_type psi-scan
_exptl_crystal_colour 'pale green'
_exptl_crystal_density_diffrn 1.229
_exptl_crystal_density_method 'not measured'
_exptl_crystal_description prism
_exptl_crystal_F_000 1432
_exptl_crystal_size_max 0.35
_exptl_crystal_size_mid 0.35
_exptl_crystal_size_min 0.32
_refine_diff_density_max 0.906
_refine_diff_density_min -1.124
_refine_diff_density_rms 0.105
_refine_ls_extinction_method none
_refine_ls_goodness_of_fit_ref 1.040
_refine_ls_hydrogen_treatment refU
_refine_ls_matrix_type full
_refine_ls_number_parameters 325
_refine_ls_number_reflns 7238
_refine_ls_number_restraints 7
_refine_ls_restrained_S_all 1.042
_refine_ls_R_factor_all 0.0368
_refine_ls_R_factor_gt 0.0315
_refine_ls_shift/su_max 0.003
_refine_ls_shift/su_mean 0.000
_refine_ls_structure_factor_coef Fsqd
_refine_ls_weighting_details 'calc w=1/[\s^2^(Fo^2^)+(0.0532P)^2^] where P=(Fo^2^+2Fc^2^)/3'
_refine_ls_weighting_scheme calc
_refine_ls_wR_factor_gt 0.0840
_refine_ls_wR_factor_ref 0.0854
_reflns_number_gt 6215
_reflns_number_total 7238
_reflns_threshold_expression >2sigma(I)
_cod_data_source_file ic402941z_si_002.cif
_cod_data_source_block 1b
_cod_original_sg_symbol_H-M P2(1)/c
_cod_database_code 4337402

loop_
_symmetry_equiv_pos_as_xyz
'x, y, z'
'-x, y+1/2, -z+1/2'
'-x, -y, -z'
'x, -y-1/2, z-1/2'

loop_
_atom_site_label
_atom_site_type_symbol
_atom_site_fract_x
_atom_site_fract_y
_atom_site_fract_z
_atom_site_U_iso_or_equiv
_atom_site_adp_type
_atom_site_occupancy
_atom_site_symmetry_multiplicity
_atom_site_calc_flag
_atom_site_refinement_flags
_atom_site_disorder_assembly
_atom_site_disorder_group
Pr Pr 0.754020(10) 0.968415(9) 0.229713(8) 0.02411(7) Uani 1 1 d . . .
N1 N 0.74174(19) 0.82792(16) 0.19977(16) 0.0369(6) Uani 1 1 d . . .
N2 N 0.7384(2) 1.05917(16) 0.12229(15) 0.0374(6) Uani 1 1 d . . .
N3 N 0.76210(19) 1.03931(15) 0.35210(15) 0.0320(5) Uani 1 1 d . . .
Si1 Si 0.76263(8) 0.76769(7) 0.27964(6) 0.0475(2) Uani 1 1 d . . .
H1 H 0.813(3) 0.820(3) 0.336(3) 0.078(14) Uiso 1 1 d . . .
Si2 Si 0.71232(7) 0.79863(5) 0.10530(6) 0.0381(2) Uani 1 1 d . . .
H2 H 0.666(3) 0.868(2) 0.069(2) 0.047(10) Uiso 1 1 d . . .
Si3 Si 0.64985(8) 1.13307(6) 0.11777(5) 0.0434(2) Uani 1 1 d . . .
H3 H 0.598(3) 1.132(2) 0.190(2) 0.050(10) Uiso 1 1 d . . .
Si4 Si 0.82862(9) 1.03573(6) 0.05654(6) 0.0498(3) Uani 1 1 d . . .
H4 H 0.871(3) 0.962(2) 0.084(2) 0.055(11) Uiso 1 1 d . . .
Si5 Si 0.72977(8) 0.98807(6) 0.43528(5) 0.0410(2) Uani 1 1 d . . .
H5 H 0.677(3) 0.916(2) 0.409(2) 0.048(10) Uiso 1 1 d . . .
Si6 Si 0.80186(7) 1.13747(5) 0.34869(5) 0.03533(19) Uani 1 1 d . . .
H6 H 0.842(2) 1.151(2) 0.276(2) 0.043(9) Uiso 1 1 d . . .
C11 C 0.6455(4) 0.7313(3) 0.3286(3) 0.0713(13) Uani 1 1 d . . .
H11A H 0.6640 0.6947 0.3722 0.101(3) Uiso 1 1 calc R . .
H11B H 0.6027 0.7023 0.2900 0.101(3) Uiso 1 1 calc R . .
H11C H 0.6084 0.7780 0.3493 0.101(3) Uiso 1 1 calc R . .
C12 C 0.8452(4) 0.6774(3) 0.2618(3) 0.0820(15) Uani 1 1 d . . .
H12A H 0.8536 0.6464 0.3109 0.101(3) Uiso 1 1 calc R . .
H12B H 0.9114 0.6958 0.2441 0.101(3) Uiso 1 1 calc R . .
H12C H 0.8138 0.6428 0.2211 0.101(3) Uiso 1 1 calc R . .
C21 C 0.6174(3) 0.7135(2) 0.0972(3) 0.0617(11) Uani 1 1 d . . .
H21A H 0.5566 0.7282 0.1260 0.101(3) Uiso 1 1 calc R . .
H21B H 0.6467 0.6638 0.1200 0.101(3) Uiso 1 1 calc R . .
H21C H 0.5996 0.7041 0.0415 0.101(3) Uiso 1 1 calc R . .
C22 C 0.8243(3) 0.7689(2) 0.0460(2) 0.0541(9) Uani 1 1 d . . .
H22A H 0.8707 0.8151 0.0427 0.101(3) Uiso 1 1 calc R . .
H22B H 0.8017 0.7530 -0.0073 0.101(3) Uiso 1 1 calc R . .
H22C H 0.8590 0.7231 0.0716 0.101(3) Uiso 1 1 calc R . .
C31 C 0.5559(3) 1.1210(3) 0.0347(3) 0.0812(15) Uani 1 1 d . . .
H31A H 0.5180 1.0705 0.0418 0.101(3) Uiso 1 1 calc R . .
H31B H 0.5913 1.1190 -0.0155 0.101(3) Uiso 1 1 calc R . .
H31C H 0.5092 1.1672 0.0343 0.101(3) Uiso 1 1 calc R . .
C32 C 0.7027(4) 1.2375(2) 0.1104(3) 0.0797(15) Uani 1 1 d . . .
H32A H 0.7529 1.2460 0.1530 0.101(3) Uiso 1 1 calc R . .
H32B H 0.6482 1.2773 0.1152 0.101(3) Uiso 1 1 calc R . .
H32C H 0.7349 1.2441 0.0592 0.101(3) Uiso 1 1 calc R . .
C41 C 0.7843(4) 1.0135(4) -0.0462(3) 0.0862(16) Uani 1 1 d . . .
H41A H 0.7671 1.0645 -0.0732 0.101(3) Uiso 1 1 calc R . .
H41B H 0.7245 0.9785 -0.0448 0.101(3) Uiso 1 1 calc R . .
H41C H 0.8380 0.9858 -0.0747 0.101(3) Uiso 1 1 calc R . .
C42 C 0.9347(4) 1.1103(3) 0.0517(4) 0.0908(17) Uani 1 1 d . . .
H42A H 0.9917 1.0854 0.0248 0.101(3) Uiso 1 1 calc R . .
H42B H 0.9558 1.1260 0.1054 0.101(3) Uiso 1 1 calc R . .
H42C H 0.9121 1.1585 0.0224 0.101(3) Uiso 1 1 calc R . .
C51 C 0.6439(4) 1.0455(3) 0.5018(3) 0.0680(13) Uani 1 1 d . . .
H51A H 0.5858 1.0660 0.4711 0.101(3) Uiso 1 1 calc R . .
H51B H 0.6807 1.0913 0.5258 0.101(3) Uiso 1 1 calc R . .
H51C H 0.6203 1.0093 0.5435 0.101(3) Uiso 1 1 calc R . .
C52 C 0.8406(4) 0.9539(3) 0.4972(3) 0.0673(13) Uani 1 1 d . . .
H52A H 0.8772 0.9113 0.4692 0.101(3) Uiso 1 1 calc R . .
H52B H 0.8169 0.9324 0.5475 0.101(3) Uiso 1 1 calc R . .
H52C H 0.8858 1.0001 0.5074 0.101(3) Uiso 1 1 calc R . .
C61 C 0.6990(3) 1.2147(2) 0.3572(2) 0.0536(9) Uani 1 1 d . . .
H61A H 0.7278 1.2694 0.3537 0.101(3) Uiso 1 1 calc R . .
H61B H 0.6661 1.2083 0.4082 0.101(3) Uiso 1 1 calc R . .
H61C H 0.6491 1.2068 0.3143 0.101(3) Uiso 1 1 calc R . .
C62 C 0.9013(3) 1.1660(2) 0.4235(3) 0.0558(10) Uani 1 1 d . . .
H62A H 0.8739 1.1612 0.4766 0.101(3) Uiso 1 1 calc R . .
H62B H 0.9228 1.2221 0.4144 0.101(3) Uiso 1 1 calc R . .
H62C H 0.9593 1.1295 0.4187 0.101(3) Uiso 1 1 calc R . .
O71 O 0.56521(16) 0.95991(13) 0.24750(14) 0.0399(5) Uani 1 1 d . . .
C72 C 0.5042(3) 1.0071(3) 0.3011(2) 0.0571(10) Uani 1 1 d . . .
H72A H 0.5273 1.0643 0.3031 0.151(8) Uiso 1 1 calc R . .
H72B H 0.5079 0.9841 0.3551 0.151(8) Uiso 1 1 calc R . .
C73 C 0.3981(3) 1.0017(3) 0.2675(3) 0.0691(13) Uani 1 1 d . . .
H73A H 0.3478 1.0061 0.3098 0.151(8) Uiso 1 1 calc R . .
H73B H 0.3852 1.0452 0.2281 0.151(8) Uiso 1 1 calc R . .
C74 C 0.3943(3) 0.9223(3) 0.2307(4) 0.0877(17) Uani 1 1 d . . .
H74A H 0.3434 0.9211 0.1871 0.151(8) Uiso 1 1 calc R . .
H74B H 0.3772 0.8799 0.2698 0.151(8) Uiso 1 1 calc R . .
C75 C 0.4988(3) 0.9091(3) 0.1999(3) 0.0770(15) Uani 1 1 d . . .
H75A H 0.5184 0.8513 0.2051 0.151(8) Uiso 1 1 calc R . .
H75B H 0.5016 0.9248 0.1435 0.151(8) Uiso 1 1 calc R . .
O81 O 0.94378(17) 0.94463(15) 0.24806(14) 0.0432(5) Uani 1 1 d . B .
C82 C 0.9996(3) 0.8841(3) 0.2040(3) 0.0720(13) Uani 1 1 d D . .
H82A H 1.0069 0.9021 0.1486 0.151(8) Uiso 1 1 calc R A 1
H82B H 0.9628 0.8317 0.2038 0.151(8) Uiso 1 1 calc R A 1
C83 C 1.1023(5) 0.8739(6) 0.2430(5) 0.060(2) Uiso 0.50 1 d PD B 1
H83A H 1.1545 0.9053 0.2154 0.072 Uiso 0.50 1 calc PR B 1
H83B H 1.1225 0.8160 0.2454 0.072 Uiso 0.50 1 calc PR B 1
C84 C 1.0832(8) 0.9088(5) 0.3268(5) 0.082(3) Uiso 0.50 1 d PD B 1
H84A H 1.0516 0.8680 0.3614 0.099 Uiso 0.50 1 calc PR B 1
H84B H 1.1464 0.9288 0.3523 0.099 Uiso 0.50 1 calc PR B 1
C83A C 1.0790(5) 0.8540(4) 0.2634(4) 0.0462(18) Uiso 0.50 1 d PD B 2
H83C H 1.1342 0.8239 0.2379 0.055 Uiso 0.50 1 calc PR B 2
H83D H 1.0495 0.8205 0.3057 0.055 Uiso 0.50 1 calc PR B 2
C84A C 1.1131(4) 0.9396(5) 0.2935(5) 0.059(2) Uiso 0.50 1 d PD B 2
H84C H 1.1537 0.9360 0.3431 0.070 Uiso 0.50 1 calc PR B 2
H84D H 1.1519 0.9693 0.2532 0.070 Uiso 0.50 1 calc PR B 2
C85 C 1.0107(3) 0.9784(3) 0.3067(3) 0.0754(15) Uani 1 1 d D . .
H85A H 0.9732 0.9956 0.3539 0.151(8) Uiso 1 1 calc R B 1
H85B H 1.0475 1.0258 0.2856 0.151(8) Uiso 1 1 calc R B 1

loop_
_atom_site_aniso_label
_atom_site_aniso_U_11
_atom_site_aniso_U_22
_atom_site_aniso_U_33
_atom_site_aniso_U_23
_atom_site_aniso_U_13
_atom_site_aniso_U_12
Pr 0.02425(9) 0.02550(10) 0.02259(9) 0.00001(6) 0.00112(6) 0.00026(6)
N1 0.0337(13) 0.0310(13) 0.0462(15) -0.0066(12) 0.0047(11) -0.0027(11)
N2 0.0440(15) 0.0333(13) 0.0347(14) 0.0093(11) -0.0016(11) 0.0007(12)
N3 0.0319(13) 0.0352(14) 0.0288(12) -0.0059(10) -0.0027(10) 0.0006(10)
Si1 0.0545(6) 0.0450(6) 0.0431(5) -0.0004(4) 0.0038(4) -0.0085(4)
Si2 0.0362(5) 0.0317(4) 0.0461(5) -0.0049(4) -0.0040(4) -0.0001(4)
Si3 0.0557(6) 0.0436(5) 0.0308(4) 0.0037(4) -0.0028(4) 0.0077(4)
Si4 0.0545(6) 0.0510(6) 0.0442(5) 0.0160(4) 0.0105(5) 0.0068(5)
Si5 0.0540(6) 0.0347(5) 0.0341(4) -0.0012(4) -0.0041(4) -0.0102(4)
Si6 0.0379(5) 0.0338(4) 0.0343(4) -0.0026(3) 0.0023(3) -0.0011(4)
C11 0.089(3) 0.061(3) 0.064(3) 0.001(2) 0.021(2) -0.026(2)
C12 0.088(4) 0.068(3) 0.090(4) 0.029(3) -0.002(3) 0.027(3)
C21 0.060(2) 0.053(2) 0.071(3) -0.012(2) -0.012(2) -0.0195(19)
C22 0.057(2) 0.054(2) 0.052(2) -0.0173(18) 0.0051(17) 0.0015(18)
C31 0.066(3) 0.105(4) 0.072(3) -0.012(3) -0.026(2) 0.022(3)
C32 0.124(4) 0.039(2) 0.076(3) 0.010(2) -0.005(3) 0.007(3)
C41 0.105(4) 0.110(4) 0.044(2) 0.009(3) 0.016(3) 0.024(3)
C42 0.061(3) 0.089(4) 0.123(5) 0.034(3) 0.030(3) -0.005(3)
C51 0.088(3) 0.071(3) 0.046(2) -0.003(2) 0.028(2) -0.015(2)
C52 0.092(3) 0.056(2) 0.052(2) 0.0138(19) -0.027(2) -0.010(2)
C61 0.060(2) 0.0387(19) 0.062(2) -0.0023(17) -0.0023(19) 0.0098(17)
C62 0.051(2) 0.043(2) 0.073(3) -0.0123(18) -0.0130(19) -0.0081(17)
O71 0.0291(11) 0.0514(14) 0.0394(12) -0.0153(10) 0.0039(9) -0.0022(9)
C72 0.0334(18) 0.084(3) 0.054(2) -0.028(2) 0.0134(16) -0.0024(19)
C73 0.036(2) 0.094(3) 0.078(3) -0.033(3) 0.0020(19) 0.009(2)
C74 0.042(2) 0.085(4) 0.136(5) -0.038(3) -0.012(3) 0.005(2)
C75 0.037(2) 0.097(3) 0.096(3) -0.057(3) -0.013(2) 0.001(2)
O81 0.0311(11) 0.0512(13) 0.0474(13) -0.0122(11) -0.0006(10) 0.0045(10)
C82 0.044(2) 0.089(3) 0.083(3) -0.041(3) -0.005(2) 0.023(2)
C85 0.0304(19) 0.090(3) 0.105(4) -0.048(3) -0.010(2) 0.003(2)

loop_
_atom_type_symbol
_atom_type_description
_atom_type_scat_dispersion_real
_atom_type_scat_dispersion_imag
_atom_type_scat_source
C C 0.0033 0.0016 'International Tables Vol C Tables 4.2.6.8 and 6.1.1.4'
H H 0.0000 0.0000 'International Tables Vol C Tables 4.2.6.8 and 6.1.1.4'
N N 0.0061 0.0033 'International Tables Vol C Tables 4.2.6.8 and 6.1.1.4'
O O 0.0106 0.0060 'International Tables Vol C Tables 4.2.6.8 and 6.1.1.4'
Si Si 0.0817 0.0704 'International Tables Vol C Tables 4.2.6.8 and 6.1.1.4'
Pr Pr -0.2180 2.8214 'International Tables Vol C Tables 4.2.6.8 and 6.1.1.4'

loop_
_geom_angle_atom_site_label_1
_geom_angle_atom_site_label_2
_geom_angle_atom_site_label_3
_geom_angle
N2 Pr N1 116.60(10)
N2 Pr N3 111.26(9)
N1 Pr N3 131.76(9)
N2 Pr O71 93.20(9)
N1 Pr O71 84.71(8)
N3 Pr O71 87.14(8)
N2 Pr O81 105.12(9)
N1 Pr O81 86.54(8)
N3 Pr O81 86.73(8)
O71 Pr O81 161.67(9)
N2 Pr Si4 29.17(7)
N1 Pr Si4 99.07(7)
N3 Pr Si4 126.84(7)
O71 Pr Si4 116.03(6)
O81 Pr Si4 81.25(6)
N2 Pr Si1 143.71(7)
N1 Pr Si1 27.22(7)
N3 Pr Si1 104.98(6)
O71 Pr Si1 86.84(6)
O81 Pr Si1 78.10(6)
Si4 Pr Si1 122.37(3)
N2 Pr Si6 87.26(7)
N1 Pr Si6 155.86(7)
N3 Pr Si6 25.91(6)
O71 Pr Si6 98.27(5)
O81 Pr Si6 83.43(5)
Si4 Pr Si6 101.01(3)
Si1 Pr Si6 128.69(2)
Si1 N1 Si2 127.77(16)
Si1 N1 Pr 112.97(13)
Si2 N1 Pr 119.25(14)
Si3 N2 Si4 129.22(16)
Si3 N2 Pr 122.69(14)
Si4 N2 Pr 108.09(13)
Si6 N3 Si5 125.56(15)
Si6 N3 Pr 116.41(13)
Si5 N3 Pr 118.02(12)
N1 Si1 C12 114.93(18)
N1 Si1 C11 114.65(19)
C12 Si1 C11 108.1(2)
N1 Si1 Pr 39.81(9)
C12 Si1 Pr 138.15(16)
C11 Si1 Pr 113.29(16)
N1 Si1 H1 103.9(17)
C12 Si1 H1 108.7(17)
C11 Si1 H1 106.1(17)
Pr Si1 H1 65.9(17)
N1 Si2 C22 114.08(15)
N1 Si2 C21 114.60(17)
C22 Si2 C21 107.53(18)
N1 Si2 H2 105.5(14)
C22 Si2 H2 108.5(14)
C21 Si2 H2 106.2(14)
N2 Si3 C32 113.9(2)
N2 Si3 C31 114.08(18)
C32 Si3 C31 107.1(2)
N2 Si3 H3 107.3(14)
C32 Si3 H3 105.0(14)
C31 Si3 H3 109.0(14)
N2 Si4 C41 116.5(2)
N2 Si4 C42 114.9(2)
C41 Si4 C42 108.1(3)
N2 Si4 Pr 42.74(9)
C41 Si4 Pr 132.00(19)
C42 Si4 Pr 119.9(2)
N2 Si4 H4 105.1(17)
C41 Si4 H4 104.6(16)
C42 Si4 H4 106.6(16)
Pr Si4 H4 62.9(17)
N3 Si5 C52 113.83(18)
N3 Si5 C51 114.43(17)
C52 Si5 C51 107.1(2)
N3 Si5 H5 106.2(14)
C52 Si5 H5 107.3(13)
C51 Si5 H5 107.6(14)
N3 Si6 C62 115.47(16)
N3 Si6 C61 114.58(16)
C62 Si6 C61 106.36(18)
N3 Si6 Pr 37.67(9)
C62 Si6 Pr 135.19(12)
C61 Si6 Pr 117.57(13)
N3 Si6 H6 108.1(14)
C62 Si6 H6 106.7(14)
C61 Si6 H6 104.9(14)
Pr Si6 H6 71.2(14)
Si1 C11 H11A 109.5
Si1 C11 H11B 109.5
H11A C11 H11B 109.5
Si1 C11 H11C 109.5
H11A C11 H11C 109.5
H11B C11 H11C 109.5
Si1 C12 H12A 109.5
Si1 C12 H12B 109.5
H12A C12 H12B 109.5
Si1 C12 H12C 109.5
H12A C12 H12C 109.5
H12B C12 H12C 109.5
Si2 C21 H21A 109.5
Si2 C21 H21B 109.5
H21A C21 H21B 109.5
Si2 C21 H21C 109.5
H21A C21 H21C 109.5
H21B C21 H21C 109.5
Si2 C22 H22A 109.5
Si2 C22 H22B 109.5
H22A C22 H22B 109.5
Si2 C22 H22C 109.5
H22A C22 H22C 109.5
H22B C22 H22C 109.5
Si3 C31 H31A 109.5
Si3 C31 H31B 109.5
H31A C31 H31B 109.5
Si3 C31 H31C 109.5
H31A C31 H31C 109.5
H31B C31 H31C 109.5
Si3 C32 H32A 109.5
Si3 C32 H32B 109.5
H32A C32 H32B 109.5
Si3 C32 H32C 109.5
H32A C32 H32C 109.5
H32B C32 H32C 109.5
Si4 C41 H41A 109.5
Si4 C41 H41B 109.5
H41A C41 H41B 109.5
Si4 C41 H41C 109.5
H41A C41 H41C 109.5
H41B C41 H41C 109.5
Si4 C42 H42A 109.5
Si4 C42 H42B 109.5
H42A C42 H42B 109.5
Si4 C42 H42C 109.5
H42A C42 H42C 109.5
H42B C42 H42C 109.5
Si5 C51 H51A 109.5
Si5 C51 H51B 109.5
H51A C51 H51B 109.5
Si5 C51 H51C 109.5
H51A C51 H51C 109.5
H51B C51 H51C 109.5
Si5 C52 H52A 109.5
Si5 C52 H52B 109.5
H52A C52 H52B 109.5
Si5 C52 H52C 109.5
H52A C52 H52C 109.5
H52B C52 H52C 109.5
Si6 C61 H61A 109.5
Si6 C61 H61B 109.5
H61A C61 H61B 109.5
Si6 C61 H61C 109.5
H61A C61 H61C 109.5
H61B C61 H61C 109.5
Si6 C62 H62A 109.5
Si6 C62 H62B 109.5
H62A C62 H62B 109.5
Si6 C62 H62C 109.5
H62A C62 H62C 109.5
H62B C62 H62C 109.5
C75 O71 C72 108.5(3)
C75 O71 Pr 123.9(2)
C72 O71 Pr 127.53(19)
O71 C72 C73 105.0(3)
O71 C72 H72A 110.7
C73 C72 H72A 110.7
O71 C72 H72B 110.7
C73 C72 H72B 110.7
H72A C72 H72B 108.8
C74 C73 C72 103.8(4)
C74 C73 H73A 111.0
C72 C73 H73A 111.0
C74 C73 H73B 111.0
C72 C73 H73B 111.0
H73A C73 H73B 109.0
C73 C74 C75 104.8(4)
C73 C74 H74A 110.8
C75 C74 H74A 110.8
C73 C74 H74B 110.8
C75 C74 H74B 110.8
H74A C74 H74B 108.9
O71 C75 C74 106.1(3)
O71 C75 H75A 110.5
C74 C75 H75A 110.5
O71 C75 H75B 110.5
C74 C75 H75B 110.5
H75A C75 H75B 108.7
C85 O81 C82 108.0(3)
C85 O81 Pr 128.2(2)
C82 O81 Pr 123.4(2)
O81 C82 C83 108.3(4)
O81 C82 C83A 103.6(4)
C83 C82 C83A 21.7(4)
O81 C82 H82A 110.0
C83 C82 H82A 110.0
C83A C82 H82A 130.0
O81 C82 H82B 110.0
C83 C82 H82B 110.0
C83A C82 H82B 92.9
H82A C82 H82B 108.4
C82 C83 C84 101.3(5)
C82 C83 H83A 111.5
C84 C83 H83A 111.5
C82 C83 H83B 111.5
C84 C83 H83B 111.5
H83A C83 H83B 109.3
C85 C84 C83 100.8(5)
C85 C84 H84A 111.6
C83 C84 H84A 111.6
C85 C84 H84B 111.6
C83 C84 H84B 111.6
H84A C84 H84B 109.4
C82 C83A C84A 96.5(5)
C82 C83A H83C 112.5
C84A C83A H83C 112.5
C82 C83A H83D 112.5
C84A C83A H83D 112.5
H83C C83A H83D 110.0
C85 C84A C83A 100.0(5)
C85 C84A H84C 111.8
C83A C84A H84C 111.8
C85 C84A H84D 111.8
C83A C84A H84D 111.8
H84C C84A H84D 109.5
O81 C85 C84A 106.0(4)
O81 C85 C84 103.9(5)
C84A C85 C84 32.8(5)
O81 C85 H85A 111.0
C84A C85 H85A 134.6
C84 C85 H85A 111.0
O81 C85 H85B 111.0
C84A C85 H85B 80.2
C84 C85 H85B 111.0
H85A C85 H85B 109.0

loop_
_geom_bond_atom_site_label_1
_geom_bond_atom_site_label_2
_geom_bond_distance
Pr N2 2.359(2)
Pr N1 2.372(3)
Pr N3 2.378(2)
Pr O71 2.528(2)
Pr O81 2.556(2)
Pr Si4 3.3040(11)
Pr Si1 3.4108(12)
Pr Si6 3.4848(10)
N1 Si1 1.695(3)
N1 Si2 1.707(3)
N2 Si3 1.690(3)
N2 Si4 1.694(3)
N3 Si6 1.700(3)
N3 Si5 1.704(3)
Si1 C12 1.872(5)
Si1 C11 1.873(4)
Si1 H1 1.44(4)
Si2 C22 1.872(4)
Si2 C21 1.886(4)
Si2 H2 1.42(3)
Si3 C32 1.860(4)
Si3 C31 1.868(4)
Si3 H3 1.42(4)
Si4 C41 1.860(5)
Si4 C42 1.868(5)
Si4 H4 1.41(4)
Si5 C52 1.873(4)
Si5 C51 1.873(4)
Si5 H5 1.44(3)
Si6 C62 1.867(4)
Si6 C61 1.871(4)
Si6 H6 1.38(3)
C11 H11A 0.9800
C11 H11B 0.9800
C11 H11C 0.9800
C12 H12A 0.9800
C12 H12B 0.9800
C12 H12C 0.9800
C21 H21A 0.9800
C21 H21B 0.9800
C21 H21C 0.9800
C22 H22A 0.9800
C22 H22B 0.9800
C22 H22C 0.9800
C31 H31A 0.9800
C31 H31B 0.9800
C31 H31C 0.9800
C32 H32A 0.9800
C32 H32B 0.9800
C32 H32C 0.9800
C41 H41A 0.9800
C41 H41B 0.9800
C41 H41C 0.9800
C42 H42A 0.9800
C42 H42B 0.9800
C42 H42C 0.9800
C51 H51A 0.9800
C51 H51B 0.9800
C51 H51C 0.9800
C52 H52A 0.9800
C52 H52B 0.9800
C52 H52C 0.9800
C61 H61A 0.9800
C61 H61B 0.9800
C61 H61C 0.9800
C62 H62A 0.9800
C62 H62B 0.9800
C62 H62C 0.9800
O71 C75 1.447(4)
O71 C72 1.453(4)
C72 C73 1.507(5)
C72 H72A 0.9900
C72 H72B 0.9900
C73 C74 1.449(6)
C73 H73A 0.9900
C73 H73B 0.9900
C74 C75 1.504(6)
C74 H74A 0.9900
C74 H74B 0.9900
C75 H75A 0.9900
C75 H75B 0.9900
O81 C85 1.430(5)
O81 C82 1.455(4)
C82 C83 1.509(5)
C82 C83A 1.523(5)
C82 H82A 0.9900
C82 H82B 0.9900
C83 C84 1.555(8)
C83 H83A 0.9900
C83 H83B 0.9900
C84 C85 1.529(5)
C84 H84A 0.9900
C84 H84B 0.9900
C83A C84A 1.562(8)
C83A H83C 0.9900
C83A H83D 0.9900
C84A C85 1.520(5)
C84A H84C 0.9900
C84A H84D 0.9900
C85 H85A 0.9900
C85 H85B 0.9900

loop_
_geom_torsion_atom_site_label_1
_geom_torsion_atom_site_label_2
_geom_torsion_atom_site_label_3
_geom_torsion_atom_site_label_4
_geom_torsion
N2 Pr N1 Si1 175.68(12)
N3 Pr N1 Si1 -11.99(19)
O71 Pr N1 Si1 -93.38(14)
O81 Pr N1 Si1 70.50(13)
Si4 Pr N1 Si1 151.06(12)
Si6 Pr N1 Si1 5.0(3)
N2 Pr N1 Si2 -5.30(18)
N3 Pr N1 Si2 167.03(12)
O71 Pr N1 Si2 85.64(14)
O81 Pr N1 Si2 -110.48(15)
Si4 Pr N1 Si2 -29.93(14)
Si1 Pr N1 Si2 179.0(3)
Si6 Pr N1 Si2 -175.94(5)
N1 Pr N2 Si3 122.60(16)
N3 Pr N2 Si3 -51.26(18)
O71 Pr N2 Si3 36.91(17)
O81 Pr N2 Si3 -143.65(15)
Si4 Pr N2 Si3 -179.8(3)
Si1 Pr N2 Si3 125.94(14)
Si6 Pr N2 Si3 -61.22(16)
N1 Pr N2 Si4 -57.60(16)
N3 Pr N2 Si4 128.53(14)
O71 Pr N2 Si4 -143.29(13)
O81 Pr N2 Si4 36.14(15)
Si1 Pr N2 Si4 -54.27(19)
Si6 Pr N2 Si4 118.58(13)
N2 Pr N3 Si6 -23.28(16)
N1 Pr N3 Si6 164.08(12)
O71 Pr N3 Si6 -115.60(14)
O81 Pr N3 Si6 81.68(14)
Si4 Pr N3 Si6 5.17(18)
Si1 Pr N3 Si6 158.44(12)
N2 Pr N3 Si5 157.62(14)
N1 Pr N3 Si5 -15.0(2)
O71 Pr N3 Si5 65.30(14)
O81 Pr N3 Si5 -97.42(15)
Si4 Pr N3 Si5 -173.93(10)
Si1 Pr N3 Si5 -20.66(15)
Si6 Pr N3 Si5 -179.1(3)
Si2 N1 Si1 C12 44.6(3)
Pr N1 Si1 C12 -136.5(2)
Si2 N1 Si1 C11 -81.5(3)
Pr N1 Si1 C11 97.40(19)
Si2 N1 Si1 Pr -178.9(3)
N2 Pr Si1 N1 -6.53(18)
N3 Pr Si1 N1 170.77(15)
O71 Pr Si1 N1 84.58(15)
O81 Pr Si1 N1 -105.94(15)
Si4 Pr Si1 N1 -34.46(14)
Si6 Pr Si1 N1 -177.36(14)
N2 Pr Si1 C12 62.8(3)
N1 Pr Si1 C12 69.3(3)
N3 Pr Si1 C12 -119.9(3)
O71 Pr Si1 C12 153.9(3)
O81 Pr Si1 C12 -36.6(3)
Si4 Pr Si1 C12 34.9(3)
Si6 Pr Si1 C12 -108.0(3)
N2 Pr Si1 C11 -107.6(2)
N1 Pr Si1 C11 -101.1(2)
N3 Pr Si1 C11 69.65(18)
O71 Pr Si1 C11 -16.54(17)
O81 Pr Si1 C11 152.95(17)
Si4 Pr Si1 C11 -135.58(17)
Si6 Pr Si1 C11 81.53(17)
Si1 N1 Si2 C22 -82.6(2)
Pr N1 Si2 C22 98.53(19)
Si1 N1 Si2 C21 42.0(3)
Pr N1 Si2 C21 -136.89(18)
Si4 N2 Si3 C32 -59.3(3)
Pr N2 Si3 C32 120.4(2)
Si4 N2 Si3 C31 64.1(3)
Pr N2 Si3 C31 -116.2(2)
Si3 N2 Si4 C41 -56.0(3)
Pr N2 Si4 C41 124.2(2)
Si3 N2 Si4 C42 71.9(3)
Pr N2 Si4 C42 -107.9(2)
Si3 N2 Si4 Pr 179.8(3)
N1 Pr Si4 N2 130.14(16)
N3 Pr Si4 N2 -65.63(17)
O71 Pr Si4 N2 41.62(15)
O81 Pr Si4 N2 -144.82(15)
Si1 Pr Si4 N2 145.33(14)
Si6 Pr Si4 N2 -63.33(14)
N2 Pr Si4 C41 -84.8(3)
N1 Pr Si4 C41 45.3(2)
N3 Pr Si4 C41 -150.4(2)
O71 Pr Si4 C41 -43.2(2)
O81 Pr Si4 C41 130.4(2)
Si1 Pr Si4 C41 60.5(2)
Si6 Pr Si4 C41 -148.1(2)
N2 Pr Si4 C42 95.3(2)
N1 Pr Si4 C42 -134.5(2)
N3 Pr Si4 C42 29.7(2)
O71 Pr Si4 C42 136.9(2)
O81 Pr Si4 C42 -49.5(2)
Si1 Pr Si4 C42 -119.35(19)
Si6 Pr Si4 C42 31.98(19)
Si6 N3 Si5 C52 -76.8(2)
Pr N3 Si5 C52 102.24(19)
Si6 N3 Si5 C51 46.8(3)
Pr N3 Si5 C51 -134.2(2)
Si5 N3 Si6 C62 47.0(3)
Pr N3 Si6 C62 -131.98(18)
Si5 N3 Si6 C61 -77.1(2)
Pr N3 Si6 C61 103.91(18)
Si5 N3 Si6 Pr 179.0(3)
N2 Pr Si6 N3 158.36(15)
N1 Pr Si6 N3 -30.0(2)
O71 Pr Si6 N3 65.53(15)
O81 Pr Si6 N3 -96.07(15)
Si4 Pr Si6 N3 -175.79(14)
Si1 Pr Si6 N3 -27.05(15)
N2 Pr Si6 C62 -129.4(2)
N1 Pr Si6 C62 42.2(3)
N3 Pr Si6 C62 72.2(2)
O71 Pr Si6 C62 137.8(2)
O81 Pr Si6 C62 -23.8(2)
Si4 Pr Si6 C62 -103.6(2)
Si1 Pr Si6 C62 45.2(2)
N2 Pr Si6 C61 63.11(16)
N1 Pr Si6 C61 -125.3(2)
N3 Pr Si6 C61 -95.3(2)
O71 Pr Si6 C61 -29.73(16)
O81 Pr Si6 C61 168.67(16)
Si4 Pr Si6 C61 88.96(15)
Si1 Pr Si6 C61 -122.31(15)
N2 Pr O71 C75 80.5(3)
N1 Pr O71 C75 -35.9(3)
N3 Pr O71 C75 -168.4(3)
O81 Pr O71 C75 -97.8(4)
Si4 Pr O71 C75 61.6(3)
Si1 Pr O71 C75 -63.2(3)
Si6 Pr O71 C75 168.2(3)
N2 Pr O71 C72 -94.9(3)
N1 Pr O71 C72 148.6(3)
N3 Pr O71 C72 16.2(3)
O81 Pr O71 C72 86.8(4)
Si4 Pr O71 C72 -113.8(3)
Si1 Pr O71 C72 121.4(3)
Si6 Pr O71 C72 -7.2(3)
C75 O71 C72 C73 -16.7(5)
Pr O71 C72 C73 159.3(3)
O71 C72 C73 C74 31.7(5)
C72 C73 C74 C75 -34.0(6)
C72 O71 C75 C74 -4.2(5)
Pr O71 C75 C74 179.6(3)
C73 C74 C75 O71 24.3(6)
N2 Pr O81 C85 103.0(4)
N1 Pr O81 C85 -140.3(4)
N3 Pr O81 C85 -8.1(4)
O71 Pr O81 C85 -78.8(4)
Si4 Pr O81 C85 119.9(4)
Si1 Pr O81 C85 -114.2(4)
Si6 Pr O81 C85 17.7(4)
N2 Pr O81 C82 -85.1(3)
N1 Pr O81 C82 31.5(3)
N3 Pr O81 C82 163.7(3)
O71 Pr O81 C82 93.1(4)
Si4 Pr O81 C82 -68.2(3)
Si1 Pr O81 C82 57.7(3)
Si6 Pr O81 C82 -170.5(3)
C85 O81 C82 C83 6.3(7)
Pr O81 C82 C83 -167.0(5)
C85 O81 C82 C83A 28.3(6)
Pr O81 C82 C83A -145.0(4)
O81 C82 C83 C84 19.8(8)
C83A C82 C83 C84 -60.8(10)
C82 C83 C84 C85 -36.5(9)
O81 C82 C83A C84A -46.5(6)
C83 C82 C83A C84A 59.0(10)
C82 C83A C84A C85 47.2(7)
C82 O81 C85 C84A 3.5(6)
Pr O81 C85 C84A 176.4(4)
C82 O81 C85 C84 -30.4(6)
Pr O81 C85 C84 142.4(5)
C83A C84A C85 O81 -32.7(7)
C83A C84A C85 C84 58.2(7)
C83 C84 C85 O81 41.7(8)
C83 C84 C85 C84A -56.4(7)
